data_7224424
loop_
_publ_author_name
'Lu, Yu-Ling'
'Sun, Jing'
'Xie, Ya-Jing'
'Yan, Chao Guo'

_publ_section_title
;
 Molecular diversity of cyclization reaction of 3-methyleneoxindoles with
 2-(3,4-dihydronaphthalen-1(2H)-ylidene)malononitriles
;
_journal_name_full 'RSC Adv.'
_journal_paper_doi 10.1039/C6RA00476H
_journal_year 2016
_chemical_formula_moiety 'C30 H21 F N2 O3, C2 H6 O '
_chemical_formula_sum 'C32 H27 F N2 O4'
_chemical_formula_weight 522.56
_chemical_name_systematic
; 
 ? 
;
_space_group_IT_number 2
_symmetry_cell_setting triclinic
_symmetry_space_group_name_Hall '-P 1'
_symmetry_space_group_name_H-M 'P -1'
_atom_sites_solution_hydrogens geom
_atom_sites_solution_primary direct
_atom_sites_solution_secondary difmap
_audit_creation_method SHELXL-97
_audit_update_record
;
2015-11-18 deposited with the CCDC.
2016-02-26 downloaded from the CCDC.
;
_cell_angle_alpha 111.644(12)
_cell_angle_beta 92.109(13)
_cell_angle_gamma 107.964(12)
_cell_formula_units_Z 2
_cell_length_a 9.690(4)
_cell_length_b 10.994(4)
_cell_length_c 14.661(6)
_cell_measurement_reflns_used 8422
_cell_measurement_temperature 296(2)
_cell_measurement_theta_max 27.27
_cell_measurement_theta_min 2.48
_cell_volume 1360.8(10)
_computing_cell_refinement 'Bruker SMART'
_computing_data_collection 'Bruker SMART'
_computing_data_reduction 'Bruker SAINT'
_computing_molecular_graphics 'Bruker SHELXTL'
_computing_publication_material 'Bruker SHELXTL'
_computing_structure_refinement 'SHELXL-97 (Sheldrick, 2008)'
_computing_structure_solution 'SHELXS-97 (Sheldrick, 2008)'
_diffrn_ambient_temperature 296(2)
_diffrn_measured_fraction_theta_full 0.980
_diffrn_measured_fraction_theta_max 0.980
_diffrn_measurement_device_type 'CCD area detector'
_diffrn_measurement_method 'phi and omega scans'
_diffrn_radiation_monochromator graphite
_diffrn_radiation_source 'fine-focus sealed tube'
_diffrn_radiation_type MoK\a
_diffrn_radiation_wavelength 0.71073
_diffrn_reflns_av_R_equivalents 0.0709
_diffrn_reflns_av_sigmaI/netI 0.0773
_diffrn_reflns_limit_h_max 12
_diffrn_reflns_limit_h_min -12
_diffrn_reflns_limit_k_max 14
_diffrn_reflns_limit_k_min -14
_diffrn_reflns_limit_l_max 18
_diffrn_reflns_limit_l_min -18
_diffrn_reflns_number 18197
_diffrn_reflns_theta_full 27.45
_diffrn_reflns_theta_max 27.45
_diffrn_reflns_theta_min 1.52
_exptl_absorpt_coefficient_mu 0.089
_exptl_absorpt_correction_T_max 0.982
_exptl_absorpt_correction_T_min 0.972
_exptl_absorpt_correction_type multi-scan
_exptl_absorpt_process_details sadabs
_exptl_crystal_colour yellow
_exptl_crystal_density_diffrn 1.275
_exptl_crystal_density_method 'not measured'
_exptl_crystal_description block
_exptl_crystal_F_000 548
_exptl_crystal_size_max 0.32
_exptl_crystal_size_mid 0.24
_exptl_crystal_size_min 0.20
_refine_diff_density_max 0.499
_refine_diff_density_min -0.395
_refine_diff_density_rms 0.108
_refine_ls_extinction_method none
_refine_ls_goodness_of_fit_ref 1.039
_refine_ls_hydrogen_treatment constr
_refine_ls_matrix_type full
_refine_ls_number_parameters 355
_refine_ls_number_reflns 6110
_refine_ls_number_restraints 1
_refine_ls_restrained_S_all 1.040
_refine_ls_R_factor_all 0.1103
_refine_ls_R_factor_gt 0.0776
_refine_ls_shift/su_max 0.000
_refine_ls_shift/su_mean 0.000
_refine_ls_structure_factor_coef Fsqd
_refine_ls_weighting_details 'calc w=1/[\s^2^(Fo^2^)+(0.1427P)^2^+0.2383P] where P=(Fo^2^+2Fc^2^)/3'
_refine_ls_weighting_scheme calc
_refine_ls_wR_factor_gt 0.2123
_refine_ls_wR_factor_ref 0.2412
_reflns_number_gt 4261
_reflns_number_total 6110
_reflns_threshold_expression >2sigma(I)
_cod_data_source_file c6ra00476h2.cif
_cod_data_source_block 4d
_cod_original_cell_volume 1360.8(9)
_cod_database_code 7224424
_audit_block_doi 10.5517/cc1k7zzr

loop_
_symmetry_equiv_pos_as_xyz
'x, y, z'
'-x, -y, -z'

loop_
_atom_site_label
_atom_site_type_symbol
_atom_site_fract_x
_atom_site_fract_y
_atom_site_fract_z
_atom_site_U_iso_or_equiv
_atom_site_adp_type
_atom_site_occupancy
_atom_site_symmetry_multiplicity
_atom_site_calc_flag
_atom_site_refinement_flags
C1 C -0.0792(2) 0.7986(2) 0.37472(17) 0.0469(5) Uani 1 1 d .
C2 C -0.1588(3) 0.8844(3) 0.4156(2) 0.0659(8) Uani 1 1 d .
H2 H -0.1957 0.8875 0.4737 0.079 Uiso 1 1 calc R
C3 C -0.1821(3) 0.9651(3) 0.3680(2) 0.0755(9) Uani 1 1 d .
H3 H -0.2344 1.0245 0.3942 0.091 Uiso 1 1 calc R
C4 C -0.1276(4) 0.9575(3) 0.2820(2) 0.0709(8) Uani 1 1 d .
C5 C -0.0490(3) 0.8719(3) 0.23880(19) 0.0541(6) Uani 1 1 d .
H5 H -0.0140 0.8681 0.1799 0.065 Uiso 1 1 calc R
C6 C -0.0251(2) 0.7926(2) 0.28738(16) 0.0403(5) Uani 1 1 d .
C7 C 0.0519(2) 0.68718(19) 0.26004(15) 0.0347(4) Uani 1 1 d .
C8 C 0.0395(2) 0.6422(2) 0.34938(17) 0.0406(5) Uani 1 1 d .
C9 C 0.20992(19) 0.74101(18) 0.24208(14) 0.0324(4) Uani 1 1 d .
H9 H 0.2063 0.7661 0.1847 0.039 Uiso 1 1 calc R
C10 C 0.2988(2) 0.8731(2) 0.33281(15) 0.0370(5) Uani 1 1 d .
C11 C 0.4038(2) 0.9953(2) 0.32147(16) 0.0387(5) Uani 1 1 d .
C12 C 0.4978(2) 1.1020(2) 0.40595(18) 0.0482(6) Uani 1 1 d .
H12 H 0.4888 1.0981 0.4678 0.058 Uiso 1 1 calc R
C13 C 0.6043(3) 1.2136(2) 0.3992(2) 0.0620(7) Uani 1 1 d .
H13 H 0.6661 1.2842 0.4566 0.074 Uiso 1 1 calc R
C14 C 0.6205(3) 1.2221(2) 0.3084(2) 0.0636(8) Uani 1 1 d .
C15 C 0.7398(4) 1.3427(4) 0.3011(4) 0.1078(14) Uani 1 1 d .
H15A H 0.7678 1.3133 0.2366 0.162 Uiso 1 1 calc R
H15B H 0.8237 1.3737 0.3515 0.162 Uiso 1 1 calc R
H15C H 0.7037 1.4179 0.3107 0.162 Uiso 1 1 calc R
C16 C 0.5267(3) 1.1183(3) 0.2256(2) 0.0659(8) Uani 1 1 d .
H16 H 0.5358 1.1235 0.1641 0.079 Uiso 1 1 calc R
C17 C 0.4180(3) 1.0055(2) 0.23056(19) 0.0530(6) Uani 1 1 d .
H17 H 0.3548 0.9366 0.1730 0.064 Uiso 1 1 calc R
C18 C -0.0340(2) 0.5588(2) 0.16674(16) 0.0401(5) Uani 1 1 d .
C19 C 0.0422(2) 0.46043(19) 0.12058(15) 0.0356(4) Uani 1 1 d .
C20 C -0.0569(2) 0.3339(2) 0.04383(17) 0.0456(5) Uani 1 1 d .
C21 C 0.1879(2) 0.4868(2) 0.14786(14) 0.0356(4) Uani 1 1 d .
C22 C 0.2856(2) 0.6312(2) 0.21889(15) 0.0359(5) Uani 1 1 d .
H22 H 0.3156 0.6262 0.2816 0.043 Uiso 1 1 calc R
C23 C 0.4247(2) 0.6750(3) 0.1746(2) 0.0562(6) Uani 1 1 d .
H23A H 0.3966 0.6768 0.1110 0.067 Uiso 1 1 calc R
H23B H 0.4875 0.7686 0.2187 0.067 Uiso 1 1 calc R
C24 C 0.5090(3) 0.5777(3) 0.1599(3) 0.0682(8) Uani 1 1 d .
H24A H 0.5834 0.5976 0.1199 0.082 Uiso 1 1 calc R
H24B H 0.5593 0.5947 0.2243 0.082 Uiso 1 1 calc R
C25 C 0.4138(3) 0.4273(3) 0.11047(19) 0.0516(6) Uani 1 1 d .
C26 C 0.4791(4) 0.3283(3) 0.0668(2) 0.0697(8) Uani 1 1 d .
H26 H 0.5801 0.3574 0.0671 0.084 Uiso 1 1 calc R
C27 C 0.3986(4) 0.1904(4) 0.0238(3) 0.0836(10) Uani 1 1 d .
H27 H 0.4435 0.1263 -0.0081 0.100 Uiso 1 1 calc R
C28 C 0.2502(4) 0.1449(3) 0.0273(3) 0.0905(11) Uani 1 1 d .
H28 H 0.1959 0.0499 0.0002 0.109 Uiso 1 1 calc R
C29 C 0.1822(3) 0.2401(3) 0.0710(2) 0.0690(8) Uani 1 1 d .
H29 H 0.0830 0.2086 0.0755 0.083 Uiso 1 1 calc R
C30 C 0.2611(2) 0.3838(2) 0.10854(16) 0.0442(5) Uani 1 1 d .
C31 C 0.1939(8) 0.2945(6) 0.3563(5) 0.153(2) Uani 1 1 d D
H31A H 0.1415 0.2685 0.2905 0.184 Uiso 1 1 calc R
H31B H 0.1980 0.2106 0.3622 0.184 Uiso 1 1 calc R
C32 C 0.3494(7) 0.3958(7) 0.3707(6) 0.194(3) Uani 1 1 d D
H32A H 0.3445 0.4774 0.3629 0.292 Uiso 1 1 calc R
H32B H 0.4014 0.3516 0.3220 0.292 Uiso 1 1 calc R
H32C H 0.4001 0.4222 0.4363 0.292 Uiso 1 1 calc R
F1 F -0.1523(3) 1.0368(2) 0.23491(17) 0.1093(8) Uani 1 1 d .
N1 N -0.0413(2) 0.7075(2) 0.40833(15) 0.0487(5) Uani 1 1 d .
H1 H -0.0667 0.6947 0.4606 0.058 Uiso 1 1 calc R
N2 N -0.1431(3) 0.2386(2) -0.01596(18) 0.0697(7) Uani 1 1 d .
O1 O 0.08807(17) 0.55762(16) 0.36011(13) 0.0510(4) Uani 1 1 d .
O2 O 0.28356(18) 0.87416(17) 0.41479(12) 0.0562(5) Uani 1 1 d .
O3 O -0.15901(17) 0.53649(19) 0.13338(16) 0.0715(6) Uani 1 1 d .
O4 O 0.1191(4) 0.3607(3) 0.4307(2) 0.1180(11) Uani 1 1 d .
H4 H 0.1002 0.4212 0.4182 0.177 Uiso 1 1 calc R

loop_
_atom_site_aniso_label
_atom_site_aniso_U_11
_atom_site_aniso_U_22
_atom_site_aniso_U_33
_atom_site_aniso_U_23
_atom_site_aniso_U_13
_atom_site_aniso_U_12
C1 0.0392(11) 0.0400(11) 0.0520(13) 0.0094(10) 0.0099(10) 0.0120(9)
C2 0.0595(15) 0.0646(17) 0.0693(17) 0.0129(14) 0.0212(13) 0.0317(14)
C3 0.0728(19) 0.0717(19) 0.079(2) 0.0084(16) 0.0103(16) 0.0486(16)
C4 0.083(2) 0.0588(16) 0.080(2) 0.0220(15) 0.0010(16) 0.0446(16)
C5 0.0597(14) 0.0498(14) 0.0564(15) 0.0182(12) 0.0050(12) 0.0278(12)
C6 0.0318(9) 0.0325(10) 0.0485(12) 0.0095(9) 0.0024(9) 0.0092(8)
C7 0.0290(9) 0.0287(9) 0.0430(11) 0.0139(8) 0.0047(8) 0.0059(8)
C8 0.0321(9) 0.0324(10) 0.0521(12) 0.0179(9) 0.0085(9) 0.0029(8)
C9 0.0280(9) 0.0285(9) 0.0382(10) 0.0157(8) 0.0039(8) 0.0040(7)
C10 0.0302(9) 0.0337(10) 0.0411(11) 0.0133(9) 0.0016(8) 0.0057(8)
C11 0.0336(10) 0.0273(9) 0.0502(12) 0.0147(9) 0.0003(9) 0.0055(8)
C12 0.0461(12) 0.0309(10) 0.0549(14) 0.0110(10) -0.0061(10) 0.0055(9)
C13 0.0494(13) 0.0323(12) 0.0817(19) 0.0151(12) -0.0143(13) -0.0034(10)
C14 0.0506(14) 0.0343(12) 0.099(2) 0.0308(14) 0.0042(14) 0.0007(11)
C15 0.086(2) 0.064(2) 0.151(4) 0.059(2) 0.008(2) -0.0214(18)
C16 0.0706(17) 0.0462(14) 0.0754(18) 0.0349(14) 0.0085(14) 0.0002(13)
C17 0.0541(13) 0.0379(12) 0.0552(14) 0.0207(11) 0.0000(11) -0.0012(10)
C18 0.0273(9) 0.0336(10) 0.0501(12) 0.0136(9) 0.0013(9) 0.0027(8)
C19 0.0329(9) 0.0282(9) 0.0381(11) 0.0108(8) 0.0005(8) 0.0044(8)
C20 0.0458(12) 0.0370(11) 0.0456(12) 0.0108(10) -0.0033(10) 0.0114(10)
C21 0.0373(10) 0.0325(10) 0.0382(11) 0.0173(9) 0.0075(8) 0.0100(8)
C22 0.0277(9) 0.0341(10) 0.0433(11) 0.0167(9) 0.0040(8) 0.0061(8)
C23 0.0385(11) 0.0477(13) 0.0833(18) 0.0281(13) 0.0236(12) 0.0122(10)
C24 0.0395(12) 0.0658(17) 0.100(2) 0.0307(16) 0.0238(13) 0.0211(12)
C25 0.0513(13) 0.0585(15) 0.0548(14) 0.0243(12) 0.0138(11) 0.0293(12)
C26 0.0715(18) 0.080(2) 0.0699(18) 0.0248(16) 0.0193(15) 0.0482(17)
C27 0.098(3) 0.079(2) 0.078(2) 0.0111(18) 0.0088(18) 0.062(2)
C28 0.101(3) 0.0469(16) 0.100(3) -0.0013(16) -0.017(2) 0.0365(17)
C29 0.0662(17) 0.0435(14) 0.086(2) 0.0115(14) -0.0058(15) 0.0234(13)
C30 0.0480(12) 0.0389(11) 0.0438(12) 0.0129(10) 0.0031(10) 0.0176(10)
C31 0.210(7) 0.143(5) 0.173(5) 0.099(4) 0.106(5) 0.096(5)
C32 0.203(8) 0.220(8) 0.258(9) 0.136(7) 0.070(7) 0.150(7)
F1 0.154(2) 0.1081(16) 0.1104(15) 0.0488(13) 0.0179(14) 0.0983(16)
N1 0.0496(10) 0.0460(10) 0.0528(11) 0.0230(9) 0.0216(9) 0.0141(9)
N2 0.0698(14) 0.0481(12) 0.0619(14) 0.0046(11) -0.0213(12) 0.0066(11)
O1 0.0511(9) 0.0466(9) 0.0682(11) 0.0356(8) 0.0178(8) 0.0175(8)
O2 0.0556(10) 0.0551(10) 0.0403(9) 0.0186(8) 0.0024(7) -0.0030(8)
O3 0.0321(8) 0.0551(10) 0.0930(14) -0.0038(10) -0.0126(9) 0.0130(8)
O4 0.180(3) 0.150(3) 0.119(2) 0.103(2) 0.099(2) 0.114(2)

loop_
_atom_type_symbol
_atom_type_description
_atom_type_scat_dispersion_real
_atom_type_scat_dispersion_imag
_atom_type_scat_source
C C 0.0033 0.0016 'International Tables Vol C Tables 4.2.6.8 and 6.1.1.4'
H H 0.0000 0.0000 'International Tables Vol C Tables 4.2.6.8 and 6.1.1.4'
N N 0.0061 0.0033 'International Tables Vol C Tables 4.2.6.8 and 6.1.1.4'
O O 0.0106 0.0060 'International Tables Vol C Tables 4.2.6.8 and 6.1.1.4'
F F 0.0171 0.0103 'International Tables Vol C Tables 4.2.6.8 and 6.1.1.4'

loop_
_geom_angle_atom_site_label_1
_geom_angle_atom_site_label_2
_geom_angle_atom_site_label_3
_geom_angle
C2 C1 C6 121.0(2)
C2 C1 N1 129.2(2)
C6 C1 N1 109.76(18)
C3 C2 C1 118.3(3)
C3 C2 H2 120.8
C1 C2 H2 120.8
C4 C3 C2 119.6(2)
C4 C3 H3 120.2
C2 C3 H3 120.2
F1 C4 C3 119.2(3)
F1 C4 C5 117.3(3)
C3 C4 C5 123.5(3)
C6 C5 C4 116.5(3)
C6 C5 H5 121.8
C4 C5 H5 121.8
C5 C6 C1 121.1(2)
C5 C6 C7 130.3(2)
C1 C6 C7 108.62(19)
C6 C7 C18 110.99(16)
C6 C7 C9 115.03(16)
C18 C7 C9 107.44(16)
C6 C7 C8 101.77(16)
C18 C7 C8 107.29(16)
C9 C7 C8 114.08(16)
O1 C8 N1 126.9(2)
O1 C8 C7 125.53(19)
N1 C8 C7 107.47(18)
C10 C9 C7 109.15(16)
C10 C9 C22 110.70(15)
C7 C9 C22 112.86(15)
C10 C9 H9 108.0
C7 C9 H9 108.0
C22 C9 H9 108.0
O2 C10 C11 120.67(19)
O2 C10 C9 118.00(17)
C11 C10 C9 121.30(18)
C17 C11 C12 118.28(19)
C17 C11 C10 123.59(19)
C12 C11 C10 118.1(2)
C13 C12 C11 120.7(2)
C13 C12 H12 119.6
C11 C12 H12 119.6
C12 C13 C14 121.0(2)
C12 C13 H13 119.5
C14 C13 H13 119.5
C16 C14 C13 118.3(2)
C16 C14 C15 120.9(3)
C13 C14 C15 120.8(3)
C14 C15 H15A 109.5
C14 C15 H15B 109.5
H15A C15 H15B 109.5
C14 C15 H15C 109.5
H15A C15 H15C 109.5
H15B C15 H15C 109.5
C14 C16 C17 121.8(3)
C14 C16 H16 119.1
C17 C16 H16 119.1
C16 C17 C11 119.9(2)
C16 C17 H17 120.1
C11 C17 H17 120.1
O3 C18 C19 121.29(19)
O3 C18 C7 122.18(19)
C19 C18 C7 116.50(16)
C21 C19 C20 124.88(19)
C21 C19 C18 123.96(17)
C20 C19 C18 111.16(17)
N2 C20 C19 174.8(2)
C19 C21 C30 124.00(18)
C19 C21 C22 119.83(18)
C30 C21 C22 116.10(17)
C21 C22 C23 108.33(18)
C21 C22 C9 113.73(16)
C23 C22 C9 110.37(16)
C21 C22 H22 108.1
C23 C22 H22 108.1
C9 C22 H22 108.1
C24 C23 C22 111.9(2)
C24 C23 H23A 109.2
C22 C23 H23A 109.2
C24 C23 H23B 109.2
C22 C23 H23B 109.2
H23A C23 H23B 107.9
C25 C24 C23 113.1(2)
C25 C24 H24A 109.0
C23 C24 H24A 109.0
C25 C24 H24B 109.0
C23 C24 H24B 109.0
H24A C24 H24B 107.8
C26 C25 C30 119.4(2)
C26 C25 C24 118.9(2)
C30 C25 C24 121.7(2)
C27 C26 C25 121.3(3)
C27 C26 H26 119.3
C25 C26 H26 119.3
C26 C27 C28 120.1(3)
C26 C27 H27 120.0
C28 C27 H27 120.0
C29 C28 C27 120.1(3)
C29 C28 H28 120.0
C27 C28 H28 120.0
C28 C29 C30 120.7(3)
C28 C29 H29 119.7
C30 C29 H29 119.7
C29 C30 C25 118.0(2)
C29 C30 C21 121.4(2)
C25 C30 C21 120.5(2)
O4 C31 C32 108.8(5)
O4 C31 H31A 109.9
C32 C31 H31A 109.9
O4 C31 H31B 109.9
C32 C31 H31B 109.9
H31A C31 H31B 108.3
C31 C32 H32A 109.5
C31 C32 H32B 109.5
H32A C32 H32B 109.5
C31 C32 H32C 109.5
H32A C32 H32C 109.5
H32B C32 H32C 109.5
C8 N1 C1 112.22(19)
C8 N1 H1 123.9
C1 N1 H1 123.9
C31 O4 H4 109.5

loop_
_geom_bond_atom_site_label_1
_geom_bond_atom_site_label_2
_geom_bond_distance
C1 C2 1.382(3)
C1 C6 1.388(3)
C1 N1 1.399(3)
C2 C3 1.376(4)
C2 H2 0.9300
C3 C4 1.369(5)
C3 H3 0.9300
C4 F1 1.362(4)
C4 C5 1.380(4)
C5 C6 1.375(3)
C5 H5 0.9300
C6 C7 1.508(3)
C7 C18 1.524(3)
C7 C9 1.533(3)
C7 C8 1.558(3)
C8 O1 1.218(3)
C8 N1 1.347(3)
C9 C10 1.530(3)
C9 C22 1.540(3)
C9 H9 0.9800
C10 O2 1.213(3)
C10 C11 1.484(3)
C11 C17 1.386(3)
C11 C12 1.388(3)
C12 C13 1.377(3)
C12 H12 0.9300
C13 C14 1.379(4)
C13 H13 0.9300
C14 C16 1.364(4)
C14 C15 1.508(4)
C15 H15A 0.9600
C15 H15B 0.9600
C15 H15C 0.9600
C16 C17 1.386(3)
C16 H16 0.9300
C17 H17 0.9300
C18 O3 1.205(3)
C18 C19 1.471(3)
C19 C21 1.362(3)
C19 C20 1.437(3)
C20 N2 1.137(3)
C21 C30 1.471(3)
C21 C22 1.511(3)
C22 C23 1.538(3)
C22 H22 0.9800
C23 C24 1.498(4)
C23 H23A 0.9700
C23 H23B 0.9700
C24 C25 1.495(4)
C24 H24A 0.9700
C24 H24B 0.9700
C25 C26 1.392(3)
C25 C30 1.403(3)
C26 C27 1.354(5)
C26 H26 0.9300
C27 C28 1.379(5)
C27 H27 0.9300
C28 C29 1.379(4)
C28 H28 0.9300
C29 C30 1.402(4)
C29 H29 0.9300
C31 O4 1.429(5)
C31 C32 1.524(2)
C31 H31A 0.9700
C31 H31B 0.9700
C32 H32A 0.9600
C32 H32B 0.9600
C32 H32C 0.9600
N1 H1 0.8600
O4 H4 0.8200

loop_
_geom_hbond_atom_site_label_D
_geom_hbond_atom_site_label_H
_geom_hbond_atom_site_label_A
_geom_hbond_distance_DH
_geom_hbond_distance_HA
_geom_hbond_distance_DA
_geom_hbond_angle_DHA
_geom_hbond_site_symmetry_A
O4 H4 O1 0.82 2.01 2.807(3) 164.7 .
N1 H1 O4 0.86 1.94 2.791(3) 171.4 2_566
